data_1548457
loop_
_publ_author_name
'Carter, Nicholas'
'Li, Xiabing'
'Reavey, Lewis'
'Meijer, Anthony J. H. M.'
'Coldham, Iain'

_publ_section_title
;
 Synthesis and kinetic resolution of substituted tetrahydroquinolines by
 lithiation then electrophilic quench.
;
_journal_issue 5
_journal_name_full 'Chemical science'
_journal_page_first 1352
_journal_page_last 1357
_journal_paper_doi 10.1039/c7sc04435f
_journal_volume 9
_journal_year 2018
_chemical_formula_moiety 'C27 H21 N O2'
_chemical_formula_sum 'C27 H21 N O2'
_chemical_formula_weight 391.45
_space_group_crystal_system triclinic
_space_group_IT_number 2
_space_group_name_Hall '-P 1'
_space_group_name_H-M_alt 'P -1'
_symmetry_space_group_name_Hall '-P 1'
_symmetry_space_group_name_H-M 'P -1'
_atom_sites_solution_hydrogens geom
_atom_sites_solution_primary direct
_audit_creation_method SHELXL-2014/7
_audit_update_record
;
2017-10-05 deposited with the CCDC.
2017-12-14 downloaded from the CCDC.
;
_cell_angle_alpha 95.3798(16)
_cell_angle_beta 105.3362(17)
_cell_angle_gamma 98.2795(16)
_cell_formula_units_Z 2
_cell_length_a 7.9717(3)
_cell_length_b 9.2791(4)
_cell_length_c 14.2492(6)
_cell_measurement_reflns_used 9968
_cell_measurement_temperature 100(2)
_cell_measurement_theta_max 66.741
_cell_measurement_theta_min 3.247
_cell_volume 996.24(7)
_computing_cell_refinement 'SAINT v8.37A (Bruker, 2015)'
_computing_data_reduction 'SAINT v8.37A (Bruker, 2015)'
_computing_molecular_graphics 'Olex2 (Dolomanov et al., 2009)'
_computing_publication_material 'Olex2 (Dolomanov et al., 2009)'
_computing_structure_refinement 'SHELXL-2014/7 (Sheldrick, 2014)'
_computing_structure_solution 'XS (Sheldrick, 2008)'
_diffrn_ambient_temperature 100(2)
_diffrn_measured_fraction_theta_full 0.991
_diffrn_measured_fraction_theta_max 0.991
_diffrn_measurement_device_type 'Bruker APEX-II CCD'
_diffrn_measurement_method '\f and \w scans'
_diffrn_radiation_type CuK\a
_diffrn_radiation_wavelength 1.54178
_diffrn_reflns_av_R_equivalents 0.0356
_diffrn_reflns_av_unetI/netI 0.0194
_diffrn_reflns_Laue_measured_fraction_full 0.991
_diffrn_reflns_Laue_measured_fraction_max 0.991
_diffrn_reflns_limit_h_max 9
_diffrn_reflns_limit_h_min -9
_diffrn_reflns_limit_k_max 11
_diffrn_reflns_limit_k_min -11
_diffrn_reflns_limit_l_max 16
_diffrn_reflns_limit_l_min -16
_diffrn_reflns_number 29236
_diffrn_reflns_point_group_measured_fraction_full 0.991
_diffrn_reflns_point_group_measured_fraction_max 0.991
_diffrn_reflns_theta_full 66.736
_diffrn_reflns_theta_max 66.736
_diffrn_reflns_theta_min 3.247
_exptl_absorpt_coefficient_mu 0.647
_exptl_absorpt_correction_T_max 0.7528
_exptl_absorpt_correction_T_min 0.6965
_exptl_absorpt_correction_type multi-scan
_exptl_absorpt_process_details SADABS
_exptl_crystal_colour colourless
_exptl_crystal_density_diffrn 1.305
_exptl_crystal_description block
_exptl_crystal_F_000 412
_exptl_crystal_size_max 0.180
_exptl_crystal_size_mid 0.080
_exptl_crystal_size_min 0.050
_refine_diff_density_max 0.250
_refine_diff_density_min -0.186
_refine_diff_density_rms 0.033
_refine_ls_extinction_coef 0.0114(8)
_refine_ls_extinction_expression Fc^*^=kFc[1+0.001xFc^2^\l^3^/sin(2\q)]^-1/4^
_refine_ls_extinction_method 'SHELXL-2014/7 (Sheldrick 2014'
_refine_ls_goodness_of_fit_ref 1.038
_refine_ls_hydrogen_treatment constr
_refine_ls_matrix_type full
_refine_ls_number_parameters 272
_refine_ls_number_reflns 3496
_refine_ls_number_restraints 0
_refine_ls_restrained_S_all 1.038
_refine_ls_R_factor_all 0.0387
_refine_ls_R_factor_gt 0.0321
_refine_ls_shift/su_max 0.000
_refine_ls_shift/su_mean 0.000
_refine_ls_structure_factor_coef Fsqd
_refine_ls_weighting_details 'w=1/[\s^2^(Fo^2^)+(0.0390P)^2^+0.3085P] where P=(Fo^2^+2Fc^2^)/3'
_refine_ls_weighting_scheme calc
_refine_ls_wR_factor_gt 0.0768
_refine_ls_wR_factor_ref 0.0805
_reflns_Friedel_coverage 0.000
_reflns_number_gt 3086
_reflns_number_total 3496
_reflns_threshold_expression 'I > 2\s(I)'
_cod_data_source_file c7sc04435f2.cif
_cod_data_source_block OIC276v_0m
_cod_depositor_comments 'Adding full bibliography for 1548455--1548458.cif.'
_cod_database_code 1548457
_shelx_shelxl_version_number 2014/7
_shelx_space_group_comment
; 
The symmetry employed for this shelxl refinement is uniquely defined 
by the following loop, which should always be used as a source of 
symmetry information in preference to the above space-group names. 
They are only intended as comments. 
;
_shelx_estimated_absorpt_t_min 0.892
_shelx_estimated_absorpt_t_max 0.968

loop_
_space_group_symop_operation_xyz
'x, y, z'
'-x, -y, -z'

loop_
_atom_site_label
_atom_site_type_symbol
_atom_site_fract_x
_atom_site_fract_y
_atom_site_fract_z
_atom_site_U_iso_or_equiv
_atom_site_adp_type
_atom_site_occupancy
_atom_site_site_symmetry_order
_atom_site_calc_flag
_atom_site_refinement_flags_posn
_atom_site_refinement_flags_adp
C1 C 0.20142(15) -0.06166(13) 0.11868(8) 0.0155(3) Uani 1 1 d . .
C2 C 0.35472(15) -0.07864(13) 0.09161(8) 0.0176(3) Uani 1 1 d . .
H2 H 0.4320 0.0052 0.0848 0.021 Uiso 1 1 calc R U
C3 C 0.39368(16) -0.21813(14) 0.07471(8) 0.0199(3) Uani 1 1 d . .
H3 H 0.4979 -0.2293 0.0565 0.024 Uiso 1 1 calc R U
C4 C 0.28137(16) -0.34151(14) 0.08422(8) 0.0208(3) Uani 1 1 d . .
H4 H 0.3069 -0.4371 0.0713 0.025 Uiso 1 1 calc R U
C5 C 0.13166(16) -0.32353(13) 0.11282(8) 0.0195(3) Uani 1 1 d . .
H5 H 0.0554 -0.4080 0.1197 0.023 Uiso 1 1 calc R U
C6 C 0.08962(15) -0.18491(13) 0.13182(8) 0.0165(3) Uani 1 1 d . .
C7 C -0.06886(15) -0.17058(13) 0.16910(8) 0.0186(3) Uani 1 1 d . .
H7A H -0.0381 -0.1801 0.2400 0.022 Uiso 1 1 calc R U
H7B H -0.1669 -0.2519 0.1343 0.022 Uiso 1 1 calc R U
C8 C -0.13099(15) -0.02414(13) 0.15421(8) 0.0168(3) Uani 1 1 d . .
H8A H -0.2177 -0.0108 0.1914 0.020 Uiso 1 1 calc R U
H8B H -0.1898 -0.0241 0.0837 0.020 Uiso 1 1 calc R U
C9 C 0.02650(14) 0.10214(12) 0.18959(8) 0.0156(3) Uani 1 1 d . .
C10 C -0.01991(15) 0.24927(12) 0.15425(8) 0.0165(3) Uani 1 1 d . .
H10 H -0.1145 0.2257 0.0902 0.020 Uiso 1 1 calc R U
C11 C 0.22472(15) 0.20825(13) 0.10935(8) 0.0163(3) Uani 1 1 d . .
C12 C 0.11530(15) 0.11991(12) 0.30014(8) 0.0154(3) Uani 1 1 d . .
C13 C 0.29534(15) 0.14134(12) 0.33836(8) 0.0163(3) Uani 1 1 d . .
H13 H 0.3672 0.1409 0.2948 0.020 Uiso 1 1 calc R U
C14 C 0.37731(15) 0.16417(12) 0.44126(8) 0.0176(3) Uani 1 1 d . .
C15 C 0.56289(16) 0.18391(13) 0.48141(9) 0.0213(3) Uani 1 1 d . .
H15 H 0.6368 0.1862 0.4389 0.026 Uiso 1 1 calc R U
C16 C 0.63667(17) 0.19974(14) 0.58087(9) 0.0254(3) Uani 1 1 d . .
H16 H 0.7614 0.2126 0.6068 0.030 Uiso 1 1 calc R U
C17 C 0.52944(18) 0.19721(14) 0.64528(9) 0.0259(3) Uani 1 1 d . .
H17 H 0.5820 0.2074 0.7142 0.031 Uiso 1 1 calc R U
C18 C 0.35033(17) 0.18014(13) 0.60877(9) 0.0229(3) Uani 1 1 d . .
H18 H 0.2790 0.1793 0.6527 0.027 Uiso 1 1 calc R U
C19 C 0.26928(16) 0.16370(12) 0.50615(8) 0.0186(3) Uani 1 1 d . .
C20 C 0.08377(16) 0.14537(13) 0.46510(8) 0.0193(3) Uani 1 1 d . .
H20 H 0.0100 0.1487 0.5076 0.023 Uiso 1 1 calc R U
C21 C 0.00902(16) 0.12303(13) 0.36604(8) 0.0181(3) Uani 1 1 d . .
H21 H -0.1159 0.1093 0.3406 0.022 Uiso 1 1 calc R U
C22 C -0.07919(15) 0.34889(12) 0.22279(8) 0.0177(3) Uani 1 1 d . .
C23 C -0.26009(16) 0.34023(13) 0.20883(9) 0.0226(3) Uani 1 1 d . .
H23 H -0.3410 0.2824 0.1520 0.027 Uiso 1 1 calc R U
C24 C -0.32301(18) 0.41542(15) 0.27729(10) 0.0290(3) Uani 1 1 d . .
H24 H -0.4466 0.4089 0.2674 0.035 Uiso 1 1 calc R U
C25 C -0.20554(19) 0.49993(14) 0.36008(10) 0.0290(3) Uani 1 1 d . .
H25 H -0.2482 0.5481 0.4086 0.035 Uiso 1 1 calc R U
C26 C -0.02545(18) 0.51407(14) 0.37200(9) 0.0257(3) Uani 1 1 d . .
H26 H 0.0549 0.5753 0.4276 0.031 Uiso 1 1 calc R U
C27 C 0.03866(17) 0.44001(13) 0.30387(9) 0.0207(3) Uani 1 1 d . .
H27 H 0.1623 0.4512 0.3123 0.025 Uiso 1 1 calc R U
N1 N 0.15391(12) 0.07883(10) 0.13388(7) 0.0151(2) Uani 1 1 d . .
O1 O 0.14231(10) 0.31713(9) 0.13613(6) 0.0183(2) Uani 1 1 d . .
O2 O 0.34198(11) 0.23151(9) 0.07063(6) 0.0213(2) Uani 1 1 d . .

loop_
_atom_site_aniso_label
_atom_site_aniso_U_11
_atom_site_aniso_U_22
_atom_site_aniso_U_33
_atom_site_aniso_U_23
_atom_site_aniso_U_13
_atom_site_aniso_U_12
C1 0.0164(6) 0.0193(6) 0.0089(5) 0.0010(4) 0.0004(4) 0.0035(5)
C2 0.0170(6) 0.0229(6) 0.0115(6) 0.0026(4) 0.0018(5) 0.0027(5)
C3 0.0183(6) 0.0292(7) 0.0126(6) 0.0027(5) 0.0030(5) 0.0082(5)
C4 0.0253(7) 0.0220(6) 0.0150(6) 0.0018(5) 0.0034(5) 0.0086(5)
C5 0.0221(6) 0.0196(6) 0.0149(6) 0.0030(5) 0.0023(5) 0.0028(5)
C6 0.0170(6) 0.0204(6) 0.0103(5) 0.0022(4) 0.0006(4) 0.0032(5)
C7 0.0182(6) 0.0184(6) 0.0182(6) 0.0027(5) 0.0049(5) 0.0002(5)
C8 0.0150(6) 0.0199(6) 0.0147(6) 0.0008(4) 0.0036(4) 0.0021(5)
C9 0.0158(6) 0.0180(6) 0.0135(6) 0.0016(4) 0.0049(5) 0.0034(5)
C10 0.0147(6) 0.0186(6) 0.0146(6) 0.0027(4) 0.0026(4) 0.0009(5)
C11 0.0170(6) 0.0191(6) 0.0101(5) 0.0011(4) 0.0003(5) 0.0014(5)
C12 0.0183(6) 0.0127(6) 0.0144(6) 0.0023(4) 0.0035(5) 0.0023(4)
C13 0.0196(6) 0.0151(6) 0.0148(6) 0.0019(4) 0.0062(5) 0.0024(5)
C14 0.0216(6) 0.0134(6) 0.0164(6) 0.0020(4) 0.0031(5) 0.0027(5)
C15 0.0216(6) 0.0210(6) 0.0194(6) 0.0034(5) 0.0032(5) 0.0018(5)
C16 0.0237(7) 0.0228(7) 0.0229(7) 0.0034(5) -0.0032(5) 0.0008(5)
C17 0.0361(8) 0.0225(7) 0.0137(6) 0.0017(5) -0.0016(5) 0.0047(6)
C18 0.0334(7) 0.0202(6) 0.0151(6) 0.0019(5) 0.0062(5) 0.0060(5)
C19 0.0263(7) 0.0133(6) 0.0156(6) 0.0019(4) 0.0047(5) 0.0045(5)
C20 0.0255(7) 0.0181(6) 0.0174(6) 0.0040(5) 0.0103(5) 0.0051(5)
C21 0.0183(6) 0.0183(6) 0.0181(6) 0.0037(5) 0.0052(5) 0.0035(5)
C22 0.0222(6) 0.0155(6) 0.0159(6) 0.0051(4) 0.0050(5) 0.0043(5)
C23 0.0227(6) 0.0209(6) 0.0228(7) 0.0019(5) 0.0041(5) 0.0048(5)
C24 0.0266(7) 0.0267(7) 0.0378(8) 0.0036(6) 0.0141(6) 0.0085(6)
C25 0.0424(8) 0.0205(7) 0.0300(7) 0.0015(5) 0.0190(6) 0.0094(6)
C26 0.0371(8) 0.0175(6) 0.0199(7) -0.0003(5) 0.0067(6) 0.0012(5)
C27 0.0240(6) 0.0180(6) 0.0190(6) 0.0033(5) 0.0045(5) 0.0025(5)
N1 0.0158(5) 0.0164(5) 0.0135(5) 0.0015(4) 0.0049(4) 0.0023(4)
O1 0.0198(4) 0.0173(4) 0.0185(4) 0.0029(3) 0.0069(3) 0.0024(3)
O2 0.0210(4) 0.0242(5) 0.0194(4) 0.0038(3) 0.0087(4) 0.0006(3)

loop_
_atom_type_symbol
_atom_type_description
_atom_type_scat_dispersion_real
_atom_type_scat_dispersion_imag
_atom_type_scat_source
C C 0.0181 0.0091 'International Tables Vol C Tables 4.2.6.8 and 6.1.1.4'
H H 0.0000 0.0000 'International Tables Vol C Tables 4.2.6.8 and 6.1.1.4'
N N 0.0311 0.0180 'International Tables Vol C Tables 4.2.6.8 and 6.1.1.4'
O O 0.0492 0.0322 'International Tables Vol C Tables 4.2.6.8 and 6.1.1.4'

loop_
_geom_angle_atom_site_label_1
_geom_angle_atom_site_label_2
_geom_angle_atom_site_label_3
_geom_angle
C2 C1 C6 120.24(11)
C2 C1 N1 121.76(10)
C6 C1 N1 118.00(10)
C3 C2 C1 119.95(11)
C3 C2 H2 120.0
C1 C2 H2 120.0
C2 C3 C4 120.48(11)
C2 C3 H3 119.8
C4 C3 H3 119.8
C5 C4 C3 119.19(11)
C5 C4 H4 120.4
C3 C4 H4 120.4
C4 C5 C6 121.92(11)
C4 C5 H5 119.0
C6 C5 H5 119.0
C5 C6 C1 118.17(10)
C5 C6 C7 119.81(10)
C1 C6 C7 121.99(10)
C6 C7 C8 112.53(9)
C6 C7 H7A 109.1
C8 C7 H7A 109.1
C6 C7 H7B 109.1
C8 C7 H7B 109.1
H7A C7 H7B 107.8
C7 C8 C9 109.98(9)
C7 C8 H8A 109.7
C9 C8 H8A 109.7
C7 C8 H8B 109.7
C9 C8 H8B 109.7
H8A C8 H8B 108.2
N1 C9 C8 108.54(9)
N1 C9 C12 110.81(9)
C8 C9 C12 113.42(9)
N1 C9 C10 98.36(8)
C8 C9 C10 112.32(9)
C12 C9 C10 112.34(9)
O1 C10 C22 111.99(9)
O1 C10 C9 102.77(8)
C22 C10 C9 116.48(9)
O1 C10 H10 108.4
C22 C10 H10 108.4
C9 C10 H10 108.4
O2 C11 O1 121.86(10)
O2 C11 N1 128.90(11)
O1 C11 N1 109.24(9)
C13 C12 C21 118.62(10)
C13 C12 C9 122.12(10)
C21 C12 C9 119.16(10)
C12 C13 C14 121.83(10)
C12 C13 H13 119.1
C14 C13 H13 119.1
C15 C14 C13 122.25(11)
C15 C14 C19 118.82(11)
C13 C14 C19 118.91(11)
C16 C15 C14 120.59(12)
C16 C15 H15 119.7
C14 C15 H15 119.7
C15 C16 C17 120.64(12)
C15 C16 H16 119.7
C17 C16 H16 119.7
C18 C17 C16 120.08(11)
C18 C17 H17 120.0
C16 C17 H17 120.0
C17 C18 C19 120.83(12)
C17 C18 H18 119.6
C19 C18 H18 119.6
C18 C19 C20 122.68(11)
C18 C19 C14 119.02(11)
C20 C19 C14 118.29(11)
C21 C20 C19 121.38(11)
C21 C20 H20 119.3
C19 C20 H20 119.3
C20 C21 C12 120.92(11)
C20 C21 H21 119.5
C12 C21 H21 119.5
C23 C22 C27 119.34(11)
C23 C22 C10 117.85(10)
C27 C22 C10 122.59(11)
C24 C23 C22 120.46(12)
C24 C23 H23 119.8
C22 C23 H23 119.8
C25 C24 C23 119.93(12)
C25 C24 H24 120.0
C23 C24 H24 120.0
C24 C25 C26 119.74(12)
C24 C25 H25 120.1
C26 C25 H25 120.1
C27 C26 C25 120.73(12)
C27 C26 H26 119.6
C25 C26 H26 119.6
C26 C27 C22 119.67(12)
C26 C27 H27 120.2
C22 C27 H27 120.2
C11 N1 C1 127.59(9)
C11 N1 C9 111.19(9)
C1 N1 C9 120.98(9)
C11 O1 C10 108.12(9)

loop_
_geom_bond_atom_site_label_1
_geom_bond_atom_site_label_2
_geom_bond_distance
C1 C2 1.4001(16)
C1 C6 1.4043(17)
C1 N1 1.4222(15)
C2 C3 1.3881(17)
C2 H2 0.9500
C3 C4 1.3888(18)
C3 H3 0.9500
C4 C5 1.3856(17)
C4 H4 0.9500
C5 C6 1.3953(16)
C5 H5 0.9500
C6 C7 1.5120(16)
C7 C8 1.5261(16)
C7 H7A 0.9900
C7 H7B 0.9900
C8 C9 1.5278(16)
C8 H8A 0.9900
C8 H8B 0.9900
C9 N1 1.4717(14)
C9 C12 1.5290(15)
C9 C10 1.5589(15)
C10 O1 1.4519(14)
C10 C22 1.4941(16)
C10 H10 1.0000
C11 O2 1.2090(14)
C11 O1 1.3598(14)
C11 N1 1.3678(15)
C12 C13 1.3711(16)
C12 C21 1.4223(16)
C13 C14 1.4202(16)
C13 H13 0.9500
C14 C15 1.4156(17)
C14 C19 1.4204(17)
C15 C16 1.3678(17)
C15 H15 0.9500
C16 C17 1.4096(19)
C16 H16 0.9500
C17 C18 1.3641(18)
C17 H17 0.9500
C18 C19 1.4174(16)
C18 H18 0.9500
C19 C20 1.4175(17)
C20 C21 1.3620(16)
C20 H20 0.9500
C21 H21 0.9500
C22 C23 1.3920(17)
C22 C27 1.3951(17)
C23 C24 1.3863(18)
C23 H23 0.9500
C24 C25 1.3835(19)
C24 H24 0.9500
C25 C26 1.3855(19)
C25 H25 0.9500
C26 C27 1.3837(18)
C26 H26 0.9500
C27 H27 0.9500

loop_
_geom_hbond_atom_site_label_D
_geom_hbond_atom_site_label_H
_geom_hbond_atom_site_label_A
_geom_hbond_distance_DH
_geom_hbond_distance_HA
_geom_hbond_distance_DA
_geom_hbond_angle_DHA
C2 H2 O2 0.95 2.32 2.9346(15) 121.5
